data_2014603
loop_
_publ_author_name
'Yu-Mei Dai'
'En Tang'
'Zhao-Ji Li'
'Yuan-Gen Yao'

_publ_section_title
Poly[[diaquacobalt(II)]-\m-4,4'-bipyridine-\k^2^<i>N</i>:<i>N</i>'-\m-<i>p</i>-phenylenebis(oxyacetato)-\k^2^<i>O</i>:<i>O</i>']
_journal_issue 2
_journal_name_full 'Acta Crystallographica Section C'
_journal_page_first m61
_journal_page_last m63
_journal_paper_doi 10.1107/S0108270104031397
_journal_volume 61
_journal_year 2005
_chemical_formula_iupac '[Co (C10 H8 O6) (C10 H8 N2) (H2 O)2]'
_chemical_formula_moiety 'C20 H20 Co N2 O8'
_chemical_formula_sum 'C20 H20 Co N2 O8'
_chemical_formula_weight 475.31
_chemical_name_systematic
;
Poly[[diaquacobalt(II)]-\m-4,4'-bipyridine-\k^2^N:N'-\m-p-
phenylenebis(oxyacetato)-\k^2^O:O']
;
_space_group_IT_number 2
_symmetry_cell_setting triclinic
_symmetry_space_group_name_Hall '-P 1'
_symmetry_space_group_name_H-M 'P -1'
_atom_sites_solution_hydrogens geom
_atom_sites_solution_primary direct
_atom_sites_solution_secondary difmap
_audit_creation_method SHELXL-97
_cell_angle_alpha 106.100(10)
_cell_angle_beta 96.910(10)
_cell_angle_gamma 97.400(10)
_cell_formula_units_Z 1
_cell_length_a 5.7600(10)
_cell_length_b 8.1770(10)
_cell_length_c 10.639(2)
_cell_measurement_reflns_used 1535
_cell_measurement_temperature 293(2)
_cell_measurement_theta_max 25.06
_cell_measurement_theta_min 2.02
_cell_volume 470.98(14)
_computing_cell_refinement 'SMART and SAINT (Siemens, 1994)'
_computing_data_collection 'SMART (Siemens, 1996)'
_computing_data_reduction 'SANT and? XPREP in SHELXTL (Siemens, 1994)'
_computing_molecular_graphics SHELXTL
_computing_publication_material SHELXTL
_computing_structure_refinement SHELXTL
_computing_structure_solution SHELXTL
_diffrn_ambient_temperature 293(2)
_diffrn_measured_fraction_theta_full 0.990
_diffrn_measured_fraction_theta_max 0.990
_diffrn_measurement_device_type 'Siemens SMART CCD area-detector'
_diffrn_measurement_method '\f and \w scans'
_diffrn_radiation_monochromator graphite
_diffrn_radiation_source 'fine-focus sealed tube'
_diffrn_radiation_type MoK\a
_diffrn_radiation_wavelength 0.71073
_diffrn_reflns_av_R_equivalents 0.0397
_diffrn_reflns_av_sigmaI/netI 0.0484
_diffrn_reflns_limit_h_max 6
_diffrn_reflns_limit_h_min -6
_diffrn_reflns_limit_k_max 6
_diffrn_reflns_limit_k_min -9
_diffrn_reflns_limit_l_max 12
_diffrn_reflns_limit_l_min -11
_diffrn_reflns_number 2498
_diffrn_reflns_theta_full 25.06
_diffrn_reflns_theta_max 25.06
_diffrn_reflns_theta_min 2.02
_diffrn_standards_decay_% none
_diffrn_standards_interval_count none
_diffrn_standards_interval_time none
_diffrn_standards_number none
_exptl_absorpt_coefficient_mu 0.966
_exptl_absorpt_correction_T_max 0.748
_exptl_absorpt_correction_T_min 0.650
_exptl_absorpt_correction_type empirical
_exptl_absorpt_process_details '(SADABS; Sheldrick, 1996)'
_exptl_crystal_colour red
_exptl_crystal_density_diffrn 1.676
_exptl_crystal_density_method 'not measured'
_exptl_crystal_description prism
_exptl_crystal_F_000 245
_exptl_crystal_size_max .60
_exptl_crystal_size_mid .38
_exptl_crystal_size_min .30
_refine_diff_density_max 0.612
_refine_diff_density_min -0.825
_refine_ls_extinction_method none
_refine_ls_goodness_of_fit_ref 1.111
_refine_ls_hydrogen_treatment mixed
_refine_ls_matrix_type full
_refine_ls_number_parameters 156
_refine_ls_number_reflns 1664
_refine_ls_number_restraints 2
_refine_ls_restrained_S_all 1.110
_refine_ls_R_factor_gt 0.0723
_refine_ls_shift/su_max 0.000
_refine_ls_shift/su_mean 0.000
_refine_ls_structure_factor_coef Fsqd
_refine_ls_weighting_details 'calc w=1/[\s^2^(Fo^2^)+(0.049P)^2^+3.5833P] where P=(Fo^2^+2Fc^2^)/3'
_refine_ls_weighting_scheme calc
_refine_ls_wR_factor_gt 0.1670
_refine_ls_wR_factor_ref 0.1830
_reflns_number_gt 1409
_reflns_number_total 1663
_reflns_threshold_expression I>2\s(I)
_cod_data_source_file av1215.cif
_cod_data_source_block I
_cod_depositor_comments
;
The following automatic conversions were performed:
'_symmetry_cell_setting' value 'Triclinic' changed to 'triclinic'
according to '/home/saulius/struct/CIF-dictionaries/cif_core.dic'
dictionary named 'cif_core.dic' version 2.4.1 from 2010-06-29.

Automatic conversion script
Id: cif_fix_enum 1527 2010-12-29 10:47:43Z saulius 

The following automatic conversions were performed:

'_symmetry_cell_setting' value 'Triclinic' changed to 'triclinic'
according to /home/saulius/struct/CIF-dictionaries/cif_core.dic
dictionary named 'cif_core.dic' version 2.4.1 from 2010-06-29.

Automatic conversion script
Id: cif_fix_values 1715 2011-07-08 13:25:40Z adriana 
;
_cod_database_code 2014603

loop_
_symmetry_equiv_pos_as_xyz
'x, y, z'
'-x, -y, -z'

loop_
_atom_site_label
_atom_site_fract_x
_atom_site_fract_y
_atom_site_fract_z
_atom_site_U_iso_or_equiv
_atom_site_adp_type
_atom_site_calc_flag
_atom_site_refinement_flags
_atom_site_occupancy
_atom_site_disorder_assembly
_atom_site_disorder_group
_atom_site_type_symbol
Co1 0.0000 0.0000 0.0000 0.0258(4) Uani d S 1 . . Co
O1W 0.3257(8) 0.1436(6) -0.0176(4) 0.0340(10) Uani d D 1 . . O
H1WB 0.256(13) 0.213(8) -0.043(8) 0.051 Uiso d D 1 . . H
H1WA 0.424(11) 0.112(10) -0.066(6) 0.051 Uiso d D 1 . . H
O1 0.5229(8) -0.2380(6) 0.2600(4) 0.0373(11) Uani d . 1 . . O
O2 -0.0798(8) -0.3480(6) 0.1046(5) 0.0439(12) Uani d . 1 . . O
O3 0.2021(7) -0.1340(5) 0.0994(4) 0.0289(10) Uani d . 1 . . O
N1 0.0041(9) 0.1961(6) 0.1866(5) 0.0288(11) Uani d . 1 . . N
C1 0.6967(12) 0.0057(10) 0.4390(7) 0.0377(16) Uani d . 1 . . C
H1 0.827(12) 0.013(9) 0.390(7) 0.035(18) Uiso d . 1 . . H
C2 0.4983(11) -0.1217(9) 0.3782(6) 0.0333(14) Uani d . 1 . . C
C3 0.3004(12) -0.1247(9) 0.4394(6) 0.0354(15) Uani d . 1 . . C
H3 0.148(11) -0.219(8) 0.388(6) 0.025(15) Uiso d . 1 . . H
C4 0.3146(12) -0.3576(9) 0.1871(7) 0.0364(15) Uani d . 1 . . C
H4A 0.2449 -0.4144 0.2458 0.044 Uiso calc R 1 . . H
H4B 0.3599 -0.4455 0.1168 0.044 Uiso calc R 1 . . H
C5 0.1284(11) -0.2722(8) 0.1262(6) 0.0272(13) Uani d . 1 . . C
C6 0.1777(11) 0.2226(8) 0.2897(6) 0.0311(14) Uani d . 1 . . C
H6 0.3010 0.1597 0.2782 0.037 Uiso calc R 1 . . H
C7 0.1815(11) 0.3394(8) 0.4123(6) 0.0318(14) Uani d . 1 . . C
H7 0.3054 0.3526 0.4809 0.038 Uiso calc R 1 . . H
C8 0.0019(10) 0.4370(7) 0.4339(5) 0.0259(13) Uani d . 1 . . C
C9 -0.1754(12) 0.4119(9) 0.3260(6) 0.0366(16) Uani d . 1 . . C
H9 -0.2991 0.4749 0.3339 0.044 Uiso calc R 1 . . H
C10 -0.1655(11) 0.2915(9) 0.2062(6) 0.0375(16) Uani d . 1 . . C
H10 -0.2855 0.2768 0.1352 0.045 Uiso calc R 1 . . H

loop_
_atom_site_aniso_label
_atom_site_aniso_U_11
_atom_site_aniso_U_22
_atom_site_aniso_U_33
_atom_site_aniso_U_12
_atom_site_aniso_U_13
_atom_site_aniso_U_23
Co1 0.0285(7) 0.0272(6) 0.0192(6) 0.0064(5) 0.0042(4) 0.0020(5)
O1W 0.031(3) 0.042(3) 0.031(2) 0.008(2) 0.0082(19) 0.012(2)
O1 0.032(2) 0.047(3) 0.031(2) 0.010(2) 0.0062(19) 0.006(2)
O2 0.032(3) 0.042(3) 0.061(3) 0.005(2) 0.011(2) 0.020(2)
O3 0.028(2) 0.034(2) 0.023(2) 0.0085(18) 0.0004(17) 0.0072(18)
N1 0.024(3) 0.029(3) 0.027(3) 0.003(2) 0.002(2) -0.002(2)
C1 0.030(4) 0.055(4) 0.034(4) 0.010(3) 0.011(3) 0.018(3)
C2 0.030(3) 0.039(4) 0.037(4) 0.013(3) 0.007(3) 0.019(3)
C3 0.032(4) 0.044(4) 0.029(3) 0.004(3) 0.004(3) 0.011(3)
C4 0.039(4) 0.036(4) 0.036(4) 0.015(3) 0.006(3) 0.010(3)
C5 0.031(3) 0.029(3) 0.021(3) 0.010(3) 0.006(2) 0.003(2)
C6 0.036(4) 0.029(3) 0.025(3) 0.010(3) 0.004(3) 0.000(2)
C7 0.035(4) 0.035(3) 0.019(3) 0.012(3) -0.005(2) -0.001(2)
C8 0.030(3) 0.026(3) 0.019(3) 0.002(2) 0.001(2) 0.004(2)
C9 0.035(4) 0.049(4) 0.023(3) 0.022(3) 0.000(3) 0.001(3)
C10 0.028(3) 0.049(4) 0.025(3) 0.008(3) -0.005(3) -0.002(3)

loop_
_atom_type_symbol
_atom_type_description
_atom_type_scat_dispersion_real
_atom_type_scat_dispersion_imag
_atom_type_scat_source
C C 0.0033 0.0016 'International Tables Vol C Tables 4.2.6.8 and 6.1.1.4'
H H 0.0000 0.0000 'International Tables Vol C Tables 4.2.6.8 and 6.1.1.4'
N N 0.0061 0.0033 'International Tables Vol C Tables 4.2.6.8 and 6.1.1.4'
O O 0.0106 0.0060 'International Tables Vol C Tables 4.2.6.8 and 6.1.1.4'
Co Co 0.3494 0.9721 'International Tables Vol C Tables 4.2.6.8 and 6.1.1.4'

loop_
_geom_angle_atom_site_label_1
_geom_angle_atom_site_label_2
_geom_angle_atom_site_label_3
_geom_angle_site_symmetry_1
_geom_angle_site_symmetry_3
_geom_angle
_geom_angle_publ_flag
O3 Co1 O3 2 . 180.0(3) no
O3 Co1 O1W 2 . 92.23(17) yes
O3 Co1 O1W . . 87.77(17) no
O3 Co1 O1W 2 2 87.77(17) no
O3 Co1 O1W . 2 92.23(17) no
O1W Co1 O1W . 2 180.0(2) no
O3 Co1 N1 2 2 90.18(17) yes
O3 Co1 N1 . 2 89.82(17) no
O1W Co1 N1 . 2 91.88(18) yes
O1W Co1 N1 2 2 88.12(18) no
O3 Co1 N1 2 . 89.82(17) no
O3 Co1 N1 . . 90.18(17) no
O1W Co1 N1 . . 88.12(18) no
O1W Co1 N1 2 . 91.88(18) no
N1 Co1 N1 2 . 180.00(19) no
Co1 O1W H1WB . . 92(6) no
Co1 O1W H1WA . . 129(6) no
H1WB O1W H1WA . . 110(8) no
C2 O1 C4 . . 116.7(5) no
C5 O3 Co1 . . 126.7(4) no
C10 N1 C6 . . 116.6(5) no
C10 N1 Co1 . . 122.5(4) no
C6 N1 Co1 . . 120.8(4) no
C3 C1 C2 2_656 . 121.1(6) no
C3 C1 H1 2_656 . 121(4) no
C2 C1 H1 . . 117(4) no
C3 C2 O1 . . 125.7(6) no
C3 C2 C1 . . 119.0(6) no
O1 C2 C1 . . 115.2(6) no
C2 C3 C1 . 2_656 119.9(6) no
C2 C3 H3 . . 117(3) no
C1 C3 H3 2_656 . 123(3) no
O1 C4 C5 . . 113.1(5) no
O1 C4 H4A . . 109.0 no
C5 C4 H4A . . 109.0 no
O1 C4 H4B . . 109.0 no
C5 C4 H4B . . 109.0 no
H4A C4 H4B . . 107.8 no
O2 C5 O3 . . 126.6(6) no
O2 C5 C4 . . 116.2(6) no
O3 C5 C4 . . 117.2(5) no
N1 C6 C7 . . 122.9(6) no
N1 C6 H6 . . 118.5 no
C7 C6 H6 . . 118.5 no
C6 C7 C8 . . 120.6(5) no
C6 C7 H7 . . 119.7 no
C8 C7 H7 . . 119.7 no
C7 C8 C9 . . 116.4(5) no
C7 C8 C8 . 2_566 122.1(6) no
C9 C8 C8 . 2_566 121.5(7) no
C10 C9 C8 . . 119.2(6) no
C10 C9 H9 . . 120.4 no
C8 C9 H9 . . 120.4 no
N1 C10 C9 . . 124.2(6) no
N1 C10 H10 . . 117.9 no
C9 C10 H10 . . 117.9 no

loop_
_geom_bond_atom_site_label_1
_geom_bond_atom_site_label_2
_geom_bond_site_symmetry_2
_geom_bond_distance
_geom_bond_publ_flag
Co1 O3 2 2.086(4) yes
Co1 O3 . 2.086(4) no
Co1 O1W . 2.138(5) yes
Co1 O1W 2 2.138(5) no
Co1 N1 2 2.174(5) yes
Co1 N1 . 2.174(5) no
O1W H1WB . 0.82(7) no
O1W H1WA . 0.83(6) no
O1 C2 . 1.386(8) no
O1 C4 . 1.432(8) no
O2 C5 . 1.240(7) no
O3 C5 . 1.274(7) no
N1 C10 . 1.327(8) no
N1 C6 . 1.341(8) no
C1 C3 2_656 1.383(10) no
C1 C2 . 1.396(10) no
C1 H1 . 0.97(7) no
C2 C3 . 1.380(9) no
C3 C1 2_656 1.383(10) no
C3 H3 . 1.07(6) no
C4 C5 . 1.528(8) no
C4 H4A . 0.9700 no
C4 H4B . 0.9700 no
C6 C7 . 1.382(8) no
C6 H6 . 0.9300 no
C7 C8 . 1.388(8) no
C7 H7 . 0.9300 no
C8 C9 . 1.392(8) no
C8 C8 2_566 1.499(11) no
C9 C10 . 1.390(9) no
C9 H9 . 0.9300 no
C10 H10 . 0.9300 no

loop_
_geom_hbond_atom_site_label_D
_geom_hbond_atom_site_label_H
_geom_hbond_atom_site_label_A
_geom_hbond_site_symmetry_A
_geom_hbond_distance_DH
_geom_hbond_distance_HA
_geom_hbond_distance_DA
_geom_hbond_angle_DHA
O1W H1WB O2 2 0.83(6) 1.79(7) 2.609(7) 174(8)
O1W H1WB O3 2 0.83(6) 2.59(7) 3.045(6) 116(7)
O1W H1WA O3 2_655 0.82(7) 2.22(4) 2.958(6) 149(7)
O1W H1WA O1 2_655 0.82(7) 2.58(7) 3.078(6) 120(7)
